data_1519875
loop_
_publ_author_name
'Hursthouse, Michael B.'
'Huth, Susanne. L.'
'Withnell, J.'

_publ_section_title
;
 3-(Chloromethyl)-1-methyl-1H-indazole
;
_journal_name_full 'Crystal Structure Report Archive'
_journal_page_first 283
_journal_year 2007
_chemical_formula_sum 'C9 H9 Cl N2'
_chemical_formula_weight 180.63
_chemical_melting_point 62.5(15)
_chemical_name_systematic
;
 3-(Chloromethyl)-1-methyl-1H-indazole
;
_space_group_IT_number 14
_symmetry_cell_setting monoclinic
_symmetry_space_group_name_Hall '-P 2ybc'
_symmetry_space_group_name_H-M 'P 1 21/c 1'
_atom_sites_solution_hydrogens geom
_atom_sites_solution_primary direct
_atom_sites_solution_secondary difmap
_cell_angle_alpha 90.00
_cell_angle_beta 90.00
_cell_angle_gamma 90.00
_cell_formula_units_Z 8
_cell_length_a 15.0606(7)
_cell_length_b 14.3262(7)
_cell_length_c 8.1711(5)
_cell_measurement_reflns_used 3817
_cell_measurement_temperature 120(2)
_cell_measurement_theta_max 27.48
_cell_measurement_theta_min 2.91
_cell_volume 1763.01(16)
_computing_cell_refinement 'DENZO (Otwinowski & Minor, 1997) & COLLECT (Hooft, R.W.W., 1998)'
_computing_data_collection 'COLLECT (Hooft, R.W.W., 1998)'
_computing_data_reduction 'DENZO (Otwinowski & Minor, 1997) & COLLECT (Hooft, R.W.W., 1998)'
_computing_structure_refinement 'SHELXL-97 (Sheldrick, 1997)'
_computing_structure_solution 'SHELXS-97 (Sheldrick, 1997)'
_diffrn_ambient_temperature 120(2)
_diffrn_detector_area_resol_mean 9.091
_diffrn_measured_fraction_theta_full 0.945
_diffrn_measured_fraction_theta_max 0.945
_diffrn_measurement_device_type 'Bruker-Nonius 95mm CCD camera on \k-goniostat'
_diffrn_measurement_method '\f & \w scans'
_diffrn_radiation_monochromator '10cm confocal mirrors'
_diffrn_radiation_source 'Bruker-Nonius FR591 rotating anode'
_diffrn_radiation_type MoK\a
_diffrn_radiation_wavelength 0.71073
_diffrn_reflns_av_R_equivalents 0.0723
_diffrn_reflns_av_sigmaI/netI 0.0725
_diffrn_reflns_limit_h_max 19
_diffrn_reflns_limit_h_min -17
_diffrn_reflns_limit_k_max 18
_diffrn_reflns_limit_k_min -18
_diffrn_reflns_limit_l_max 10
_diffrn_reflns_limit_l_min -10
_diffrn_reflns_number 13941
_diffrn_reflns_theta_full 27.50
_diffrn_reflns_theta_max 27.50
_diffrn_reflns_theta_min 3.06
_exptl_absorpt_coefficient_mu 0.375
_exptl_absorpt_correction_T_max 0.9925
_exptl_absorpt_correction_T_min 0.9564
_exptl_absorpt_correction_type multi-scan
_exptl_absorpt_process_details 'SADABS V2.10 (Sheldrick, G.M., 2003)'
_exptl_crystal_colour olourless
_exptl_crystal_density_diffrn 1.361
_exptl_crystal_density_method 'not measured'
_exptl_crystal_description plate
_exptl_crystal_F_000 752
_exptl_crystal_size_max 0.12
_exptl_crystal_size_mid 0.08
_exptl_crystal_size_min 0.02
_refine_diff_density_max 0.461
_refine_diff_density_min -0.356
_refine_diff_density_rms 0.079
_refine_ls_extinction_method none
_refine_ls_goodness_of_fit_ref 1.057
_refine_ls_hydrogen_treatment constr
_refine_ls_matrix_type full
_refine_ls_number_parameters 220
_refine_ls_number_reflns 3840
_refine_ls_number_restraints 0
_refine_ls_restrained_S_all 1.057
_refine_ls_R_factor_all 0.0958
_refine_ls_R_factor_gt 0.0656
_refine_ls_shift/su_max 0.029
_refine_ls_shift/su_mean 0.004
_refine_ls_structure_factor_coef Fsqd
_refine_ls_weighting_details 'calc w=1/[\s^2^(Fo^2^)+(0.0384P)^2^+3.1567P] where P=(Fo^2^+2Fc^2^)/3'
_refine_ls_weighting_scheme calc
_refine_ls_wR_factor_gt 0.1321
_refine_ls_wR_factor_ref 0.1497
_reflns_number_gt 2872
_reflns_number_total 3840
_reflns_threshold_expression >2sigma(I)
_cod_data_source_file eCrystal-283.cif
_cod_data_source_block 2007jmw0004
_cod_depositor_comments
;
Citation :
Sample, Donated and Hursthouse, Michael B. and Huth, Susanne. L. and 
Withnell, J. (2007) 
University of Southampton, Crystal Structure Report Archive. 
(doi:10.5258/ecrystals/283)

More at:
http://ecrystals.chem.soton.ac.uk/283/

The following automatic conversions were performed:

'_chemical_melting_point' value '61 - 64' was changed to '62.5(15)' -
the average value was taken and precision was estimated.

'_symmetry_cell_setting' value 'Monoclinic' changed to 'monoclinic'
according to the built-in table from CIF Core dictionary named
'cif_core.dic' version 2.4.1 from 2010-06-29.

Automatic conversion script
Id: cif_fix_values 3392 2015-05-12 13:50:21Z andrius 
;
_cod_original_sg_symbol_H-M P2(1)/c
_cod_database_code 1519875

loop_
_symmetry_equiv_pos_as_xyz
'x, y, z'
'-x, y+1/2, -z+1/2'
'-x, -y, -z'
'x, -y-1/2, z-1/2'

loop_
_atom_site_label
_atom_site_type_symbol
_atom_site_fract_x
_atom_site_fract_y
_atom_site_fract_z
_atom_site_U_iso_or_equiv
_atom_site_adp_type
_atom_site_occupancy
_atom_site_symmetry_multiplicity
_atom_site_calc_flag
_atom_site_refinement_flags
_atom_site_disorder_assembly
_atom_site_disorder_group
C1 C 0.4196(3) 0.1634(3) 0.5535(6) 0.0245(10) Uani 1 1 d . . .
C2 C 0.5069(3) 0.1530(3) 0.6213(6) 0.0259(10) Uani 1 1 d . . .
C3 C 0.5484(3) 0.1732(3) 0.7720(6) 0.0269(10) Uani 1 1 d . . .
H3 H 0.5163 0.2003 0.8601 0.032 Uiso 1 1 calc R . .
C4 C 0.6370(3) 0.1522(3) 0.7869(6) 0.0313(11) Uani 1 1 d . . .
H4 H 0.6664 0.1644 0.8875 0.038 Uiso 1 1 calc R . .
C5 C 0.6852(3) 0.1133(3) 0.6566(7) 0.0344(12) Uani 1 1 d . . .
H5 H 0.7466 0.1006 0.6713 0.041 Uiso 1 1 calc R . .
C6 C 0.6464(3) 0.0931(3) 0.5085(6) 0.0305(11) Uani 1 1 d . . .
H6 H 0.6794 0.0665 0.4211 0.037 Uiso 1 1 calc R . .
C7 C 0.5564(3) 0.1135(3) 0.4929(6) 0.0272(10) Uani 1 1 d . . .
C8 C 0.3397(3) 0.2020(3) 0.6339(6) 0.0260(10) Uani 1 1 d . . .
H8A H 0.2924 0.2110 0.5513 0.031 Uiso 1 1 calc R . .
H8B H 0.3540 0.2638 0.6815 0.031 Uiso 1 1 calc R . .
C9 C 0.5190(3) 0.0739(3) 0.1992(6) 0.0349(12) Uani 1 1 d . . .
H9A H 0.5267 0.1292 0.1301 0.052 Uiso 1 1 calc R . .
H9B H 0.4699 0.0360 0.1570 0.052 Uiso 1 1 calc R . .
H9C H 0.5738 0.0369 0.1981 0.052 Uiso 1 1 calc R . .
C10 C -0.0794(3) 0.1641(3) 0.3825(6) 0.0244(10) Uani 1 1 d . . .
C11 C 0.0073(3) 0.1542(3) 0.3162(5) 0.0216(9) Uani 1 1 d . . .
C12 C 0.0467(3) 0.1694(3) 0.1639(6) 0.0272(10) Uani 1 1 d . . .
H12 H 0.0137 0.1945 0.0753 0.033 Uiso 1 1 calc R . .
C13 C 0.1354(3) 0.1468(3) 0.1461(6) 0.0321(11) Uani 1 1 d . . .
H13 H 0.1634 0.1557 0.0431 0.039 Uiso 1 1 calc R . .
C14 C 0.1851(3) 0.1105(3) 0.2789(6) 0.0329(11) Uani 1 1 d . . .
H14 H 0.2462 0.0966 0.2629 0.040 Uiso 1 1 calc R . .
C15 C 0.1483(3) 0.0948(3) 0.4288(6) 0.0287(11) Uani 1 1 d . . .
H15 H 0.1822 0.0700 0.5167 0.034 Uiso 1 1 calc R . .
C16 C 0.0576(3) 0.1171(3) 0.4477(6) 0.0226(10) Uani 1 1 d . . .
C17 C -0.1613(3) 0.2004(3) 0.3024(6) 0.0283(10) Uani 1 1 d . . .
H17A H -0.1491 0.2622 0.2531 0.034 Uiso 1 1 calc R . .
H17B H -0.2088 0.2081 0.3852 0.034 Uiso 1 1 calc R . .
C18 C 0.0237(3) 0.0834(3) 0.7420(6) 0.0338(12) Uani 1 1 d . . .
H18A H 0.0580 0.0253 0.7426 0.051 Uiso 1 1 calc R . .
H18B H -0.0312 0.0746 0.8047 0.051 Uiso 1 1 calc R . .
H18C H 0.0589 0.1335 0.7917 0.051 Uiso 1 1 calc R . .
Cl1 Cl 0.30007(9) 0.12526(8) 0.79344(15) 0.0354(3) Uani 1 1 d . . .
Cl2 Cl -0.19814(9) 0.11936(9) 0.14391(15) 0.0386(3) Uani 1 1 d . . .
N1 N 0.4996(3) 0.1025(3) 0.3644(5) 0.0258(9) Uani 1 1 d . . .
N2 N 0.4162(3) 0.1340(3) 0.4004(5) 0.0258(9) Uani 1 1 d . . .
N3 N 0.0020(3) 0.1081(3) 0.5760(5) 0.0293(9) Uani 1 1 d . . .
N4 N -0.0818(3) 0.1375(3) 0.5365(5) 0.0276(9) Uani 1 1 d . . .

loop_
_atom_site_aniso_label
_atom_site_aniso_U_11
_atom_site_aniso_U_22
_atom_site_aniso_U_33
_atom_site_aniso_U_23
_atom_site_aniso_U_13
_atom_site_aniso_U_12
C1 0.0139(19) 0.027(2) 0.032(3) 0.003(2) 0.0008(19) 0.0009(18)
C2 0.020(2) 0.021(2) 0.037(3) 0.0013(19) 0.006(2) -0.0027(18)
C3 0.017(2) 0.028(2) 0.035(3) -0.001(2) -0.004(2) -0.0025(18)
C4 0.023(2) 0.036(3) 0.035(3) 0.005(2) -0.004(2) -0.004(2)
C5 0.019(3) 0.034(3) 0.050(3) 0.005(2) 0.002(2) 0.002(2)
C6 0.023(2) 0.030(2) 0.039(3) 0.001(2) 0.005(2) 0.002(2)
C7 0.028(3) 0.022(2) 0.031(3) 0.0082(19) 0.002(2) -0.0027(19)
C8 0.020(2) 0.032(2) 0.026(3) -0.0009(18) -0.0021(18) 0.0000(19)
C9 0.035(3) 0.038(3) 0.032(3) -0.003(2) 0.000(2) 0.004(2)
C10 0.019(2) 0.028(2) 0.026(3) -0.003(2) 0.0026(18) -0.0006(18)
C11 0.022(2) 0.022(2) 0.021(2) -0.0033(17) -0.0042(19) 0.0006(18)
C12 0.029(3) 0.027(2) 0.026(3) -0.0030(18) -0.0016(19) 0.003(2)
C13 0.027(3) 0.034(2) 0.035(3) -0.003(2) 0.013(2) -0.002(2)
C14 0.023(2) 0.030(2) 0.046(3) -0.005(2) 0.003(2) -0.0018(19)
C15 0.023(2) 0.023(2) 0.040(3) -0.009(2) -0.011(2) 0.0021(19)
C16 0.021(2) 0.023(2) 0.023(3) -0.0018(18) -0.0006(17) -0.0008(18)
C17 0.018(2) 0.030(2) 0.037(3) 0.003(2) -0.0067(19) 0.0033(18)
C18 0.043(3) 0.040(3) 0.018(3) -0.002(2) -0.004(2) 0.003(2)
Cl1 0.0275(6) 0.0418(6) 0.0368(8) 0.0019(5) 0.0086(5) 0.0011(5)
Cl2 0.0278(6) 0.0484(7) 0.0396(8) 0.0007(6) -0.0094(6) -0.0003(6)
N1 0.0203(18) 0.0262(19) 0.031(3) 0.0011(16) 0.0005(17) -0.0013(16)
N2 0.0246(19) 0.0240(19) 0.029(2) 0.0022(16) -0.0001(17) 0.0034(16)
N3 0.033(2) 0.029(2) 0.026(2) -0.0023(16) -0.0033(18) 0.0050(18)
N4 0.0205(18) 0.029(2) 0.033(3) -0.0011(17) 0.0044(18) 0.0022(16)

loop_
_atom_type_symbol
_atom_type_description
_atom_type_scat_dispersion_real
_atom_type_scat_dispersion_imag
_atom_type_scat_source
C C 0.0033 0.0016 'International Tables Vol C Tables 4.2.6.8 and 6.1.1.4'
H H 0.0000 0.0000 'International Tables Vol C Tables 4.2.6.8 and 6.1.1.4'
Cl Cl 0.1484 0.1585 'International Tables Vol C Tables 4.2.6.8 and 6.1.1.4'
N N 0.0061 0.0033 'International Tables Vol C Tables 4.2.6.8 and 6.1.1.4'

loop_
_geom_angle_atom_site_label_1
_geom_angle_atom_site_label_2
_geom_angle_atom_site_label_3
_geom_angle
_geom_angle_site_symmetry_1
_geom_angle_site_symmetry_3
N2 C1 C2 111.6(4) . .
N2 C1 C8 120.6(4) . .
C2 C1 C8 127.8(4) . .
C7 C2 C3 120.0(4) . .
C7 C2 C1 103.8(4) . .
C3 C2 C1 136.2(4) . .
C4 C3 C2 117.6(5) . .
C4 C3 H3 121.2 . .
C2 C3 H3 121.2 . .
C3 C4 C5 121.5(5) . .
C3 C4 H4 119.2 . .
C5 C4 H4 119.2 . .
C6 C5 C4 122.1(4) . .
C6 C5 H5 118.9 . .
C4 C5 H5 118.9 . .
C5 C6 C7 116.7(5) . .
C5 C6 H6 121.6 . .
C7 C6 H6 121.6 . .
N1 C7 C6 131.1(5) . .
N1 C7 C2 106.8(4) . .
C6 C7 C2 122.1(5) . .
C1 C8 Cl1 111.2(3) . .
C1 C8 H8A 109.4 . .
Cl1 C8 H8A 109.4 . .
C1 C8 H8B 109.4 . .
Cl1 C8 H8B 109.4 . .
H8A C8 H8B 108.0 . .
N1 C9 H9A 109.5 . .
N1 C9 H9B 109.5 . .
H9A C9 H9B 109.5 . .
N1 C9 H9C 109.5 . .
H9A C9 H9C 109.5 . .
H9B C9 H9C 109.5 . .
N4 C10 C11 111.2(4) . .
N4 C10 C17 119.9(4) . .
C11 C10 C17 129.0(4) . .
C12 C11 C16 120.4(4) . .
C12 C11 C10 135.7(4) . .
C16 C11 C10 103.9(4) . .
C13 C12 C11 118.0(4) . .
C13 C12 H12 121.0 . .
C11 C12 H12 121.0 . .
C12 C13 C14 121.1(4) . .
C12 C13 H13 119.5 . .
C14 C13 H13 119.5 . .
C15 C14 C13 122.2(4) . .
C15 C14 H14 118.9 . .
C13 C14 H14 118.9 . .
C14 C15 C16 117.0(4) . .
C14 C15 H15 121.5 . .
C16 C15 H15 121.5 . .
N3 C16 C15 131.7(4) . .
N3 C16 C11 107.0(4) . .
C15 C16 C11 121.3(4) . .
C10 C17 Cl2 110.0(3) . .
C10 C17 H17A 109.7 . .
Cl2 C17 H17A 109.7 . .
C10 C17 H17B 109.7 . .
Cl2 C17 H17B 109.7 . .
H17A C17 H17B 108.2 . .
N3 C18 H18A 109.5 . .
N3 C18 H18B 109.5 . .
H18A C18 H18B 109.5 . .
N3 C18 H18C 109.5 . .
H18A C18 H18C 109.5 . .
H18B C18 H18C 109.5 . .
C7 N1 N2 111.9(4) . .
C7 N1 C9 128.8(4) . .
N2 N1 C9 118.8(4) . .
C1 N2 N1 105.9(4) . .
C16 N3 N4 111.1(4) . .
C16 N3 C18 128.0(4) . .
N4 N3 C18 120.4(4) . .
C10 N4 N3 106.8(4) . .

loop_
_geom_bond_atom_site_label_1
_geom_bond_atom_site_label_2
_geom_bond_distance
_geom_bond_site_symmetry_2
C1 N2 1.321(6) .
C1 C2 1.435(6) .
C1 C8 1.479(6) .
C2 C7 1.406(7) .
C2 C3 1.411(7) .
C3 C4 1.373(6) .
C3 H3 0.9500 .
C4 C5 1.403(7) .
C4 H4 0.9500 .
C5 C6 1.375(7) .
C5 H5 0.9500 .
C6 C7 1.394(6) .
C6 H6 0.9500 .
C7 N1 1.363(6) .
C8 Cl1 1.807(5) .
C8 H8A 0.9900 .
C8 H8B 0.9900 .
C9 N1 1.441(6) .
C9 H9A 0.9800 .
C9 H9B 0.9800 .
C9 H9C 0.9800 .
C10 N4 1.316(6) .
C10 C11 1.420(6) .
C10 C17 1.490(6) .
C11 C12 1.396(6) .
C11 C16 1.418(6) .
C12 C13 1.381(6) .
C12 H12 0.9500 .
C13 C14 1.418(7) .
C13 H13 0.9500 .
C14 C15 1.363(7) .
C14 H14 0.9500 .
C15 C16 1.411(6) .
C15 H15 0.9500 .
C16 N3 1.348(6) .
C17 Cl2 1.825(5) .
C17 H17A 0.9900 .
C17 H17B 0.9900 .
C18 N3 1.440(6) .
C18 H18A 0.9800 .
C18 H18B 0.9800 .
C18 H18C 0.9800 .
N1 N2 1.366(5) .
N3 N4 1.369(6) .
